data_4024823
loop_
_publ_author_name
'Christopher W. Bond'
'Alexander J. Cresswell'
'Stephen G. Davies'
'Ai M. Fletcher'
'Wataru Kurosawa'
'James A. Lee'
'Paul M. Roberts'
'Angela J. Russell'
'Andrew D. Smith'
'James E. Thomson'

_publ_contact_author_address
;Department of Chemistry
Chemistry Research laboratory
University of Oxford
Mansfield Road
Oxford
OX1 3TA
UK
;
_publ_contact_author_email steve.davies@chem.ox.ac.uk
_publ_contact_author_fax '+44 1865 275633'
_publ_contact_author_name 'Stephen G. davies'
_publ_contact_author_phone '+44 1865 275695'
_publ_section_title
;
Ammonium-Directed Oxidation of Cyclic Allylic and Homoallylic Amines
;
_journal_name_full 'Journal of Organic Chemistry'
_journal_page_first 6735
_journal_page_last 6748
_journal_paper_doi 10.1021/jo9012783
_journal_volume 74
_journal_year 2009
_chemical_formula_moiety 'C21 H27 N1 O2'
_chemical_formula_sum 'C21 H27 N O2'
_chemical_formula_weight 325.45
_space_group_IT_number 2
_symmetry_cell_setting triclinic
_symmetry_Int_Tables_number 2
_symmetry_space_group_name_Hall '-P 1'
_symmetry_space_group_name_H-M 'P -1'
_atom_sites_solution_hydrogens geom
_atom_sites_solution_primary direct
_audit_creation_date 05-04-29
_audit_creation_method CRYSTALS_ver_12.50
_cell_angle_alpha 100.7822(6)
_cell_angle_beta 93.3074(7)
_cell_angle_gamma 109.7640(10)
_cell_formula_units_Z 4
_cell_length_a 9.80800(10)
_cell_length_b 12.7341(2)
_cell_length_c 15.9205(3)
_cell_measurement_reflns_used 7701
_cell_measurement_temperature 123
_cell_measurement_theta_max 27
_cell_measurement_theta_min 5
_cell_volume 1822.44(5)
_computing_cell_refinement 'DENZO/SCALEPACK (Otwinowski & Minor, 1997)'
_computing_data_collection 'COLLECT (Nonius BV, 1997)'
_computing_data_reduction 'DENZO/SCALEPACK (Otwinowski & Minor, 1997)'
_computing_molecular_graphics 'CAMERON (Watkin et al., 1996)'
_computing_publication_material 'CRYSTALS (Betteridge et al., 2003)'
_computing_structure_refinement 'CRYSTALS (Betteridge et al., 2003)'
_computing_structure_solution 'SIR92 (Altomare et al., 1994)'
_diffrn_ambient_temperature 190
_diffrn_measured_fraction_theta_full 0.991
_diffrn_measured_fraction_theta_max 0.988
_diffrn_measurement_device_type 'Nonius Kappa CCD'
_diffrn_measurement_method \w
_diffrn_radiation_monochromator graphite
_diffrn_radiation_type 'Mo K\a'
_diffrn_radiation_wavelength 0.71073
_diffrn_reflns_av_R_equivalents 0.014
_diffrn_reflns_limit_h_max 12
_diffrn_reflns_limit_h_min -12
_diffrn_reflns_limit_k_max 16
_diffrn_reflns_limit_k_min -16
_diffrn_reflns_limit_l_max 20
_diffrn_reflns_limit_l_min -20
_diffrn_reflns_number 15239
_diffrn_reflns_theta_full 26.598
_diffrn_reflns_theta_max 27.421
_diffrn_reflns_theta_min 5.106
_diffrn_standards_number 0
_exptl_absorpt_coefficient_mu 0.075
_exptl_absorpt_correction_T_max 0.99
_exptl_absorpt_correction_T_min 0.99
_exptl_absorpt_correction_type multi-scan
_exptl_absorpt_process_details 'DENZO/SCALEPACK (Otwinowski & Minor, 1997)'
_exptl_crystal_colour colourless
_exptl_crystal_density_diffrn 1.186
_exptl_crystal_description block
_exptl_crystal_F_000 704
_exptl_crystal_size_max 0.20
_exptl_crystal_size_mid 0.20
_exptl_crystal_size_min 0.20
_refine_diff_density_max 0.36
_refine_diff_density_min -0.35
_refine_ls_extinction_method None
_refine_ls_goodness_of_fit_ref 0.8911
_refine_ls_hydrogen_treatment constr
_refine_ls_matrix_type full
_refine_ls_number_parameters 433
_refine_ls_number_reflns 8195
_refine_ls_number_restraints 0
_refine_ls_R_factor_all 0.0787
_refine_ls_R_factor_gt 0.0787
_refine_ls_shift/su_max 0.000255
_refine_ls_structure_factor_coef Fsqd
_refine_ls_weighting_details
;
 p=(max(Fo^2^,0) + 2Fc^2^)/3 
 Method = SHELXL 97 (Sheldrick, 1997) 
 w=1/[sigma^2^(F^2^) + 0.04 + 0.49p] 
;
_refine_ls_weighting_scheme calc
_refine_ls_wR_factor_all 0.1140
_refine_ls_wR_factor_gt 0.1140
_refine_ls_wR_factor_ref 0.1140
_reflns_limit_h_max 12
_reflns_limit_h_min -12
_reflns_limit_k_max 16
_reflns_limit_k_min -16
_reflns_limit_l_max 20
_reflns_limit_l_min 0
_reflns_number_gt 8195
_reflns_number_total 8196
_reflns_threshold_expression I>-10.00u(I)
_oxford_diffrn_Wilson_B_factor 3.03
_oxford_diffrn_Wilson_scale 1.53
_oxford_refine_ls_scale 0.7652(16)
_oxford_structure_analysis_title '4260951 pr73'
_cod_data_source_file jo9012783_si_018.cif
_cod_data_source_block CRYSTALS_cif
_cod_original_formula_sum 'C21 H27 N1 O2'
_cod_database_code 4024823

loop_
_symmetry_equiv_pos_as_xyz
x,y,z
-x,-y,-z

loop_
_atom_site_label
_atom_site_type_symbol
_atom_site_fract_x
_atom_site_fract_y
_atom_site_fract_z
_atom_site_U_iso_or_equiv
_atom_site_occupancy
_atom_site_adp_type
_atom_site_refinement_flags_posn
_atom_site_refinement_flags_adp
_atom_site_refinement_flags_occupancy
_atom_site_disorder_assembly
_atom_site_disorder_group
_atom_site_attached_hydrogens
N1 N 0.20063(11) 0.30416(9) 0.37737(7) 0.0319 1.0000 Uani . . . . . .
C2 C 0.11139(15) 0.35776(11) 0.42923(9) 0.0338 1.0000 Uani . . . . . .
C3 C 0.04091(14) 0.29394(10) 0.49722(8) 0.0304 1.0000 Uani . . . . . .
C4 C -0.06323(14) 0.17256(11) 0.45689(8) 0.0323 1.0000 Uani . . . . . .
C5 C -0.13998(15) 0.11206(12) 0.52409(9) 0.0381 1.0000 Uani . . . . . .
O6 O -0.03732(12) 0.10246(8) 0.58659(6) 0.0481 1.0000 Uani . . . . . .
O7 O 0.01178(10) 0.10513(8) 0.41146(6) 0.0408 1.0000 Uani . . . . . .
C8 C -0.04169(16) 0.36204(12) 0.54810(9) 0.0406 1.0000 Uani . . . . . .
C9 C -0.12274(17) 0.30121(13) 0.61424(10) 0.0472 1.0000 Uani . . . . . .
C10 C 0.22432(15) 0.34890(12) 0.29790(9) 0.0381 1.0000 Uani . . . . . .
C11 C 0.08600(14) 0.31392(12) 0.23666(8) 0.0352 1.0000 Uani . . . . . .
C12 C 0.00609(16) 0.19933(13) 0.20215(9) 0.0428 1.0000 Uani . . . . . .
C13 C -0.12048(17) 0.16638(14) 0.14488(10) 0.0497 1.0000 Uani . . . . . .
C14 C -0.16795(18) 0.24775(15) 0.12079(10) 0.0528 1.0000 Uani . . . . . .
C15 C -0.09051(19) 0.36154(16) 0.15427(11) 0.0586 1.0000 Uani . . . . . .
C16 C 0.03594(18) 0.39467(14) 0.21214(10) 0.0490 1.0000 Uani . . . . . .
C17 C 0.34363(14) 0.33028(12) 0.42861(9) 0.0376 1.0000 Uani . . . . . .
C18 C 0.43321(14) 0.26511(12) 0.38543(9) 0.0347 1.0000 Uani . . . . . .
C19 C 0.56794(15) 0.32300(13) 0.36161(9) 0.0415 1.0000 Uani . . . . . .
C20 C 0.65002(16) 0.26306(14) 0.32147(10) 0.0470 1.0000 Uani . . . . . .
C21 C 0.59918(16) 0.14562(14) 0.30453(10) 0.0458 1.0000 Uani . . . . . .
C22 C 0.46652(17) 0.08712(13) 0.32863(10) 0.0468 1.0000 Uani . . . . . .
C23 C 0.38408(15) 0.14625(12) 0.36889(10) 0.0424 1.0000 Uani . . . . . .
N24 N 0.08332(11) 0.18650(9) -0.13759(7) 0.0327 1.0000 Uani . . . . . .
C25 C 0.18004(14) 0.13697(11) -0.18547(8) 0.0331 1.0000 Uani . . . . . .
C26 C 0.24371(13) 0.19708(10) -0.25651(8) 0.0291 1.0000 Uani . . . . . .
C27 C 0.34107(14) 0.32158(11) -0.21926(8) 0.0329 1.0000 Uani . . . . . .
C28 C 0.41646(15) 0.38177(12) -0.28706(9) 0.0400 1.0000 Uani . . . . . .
O29 O 0.31077(12) 0.39797(8) -0.34401(6) 0.0484 1.0000 Uani . . . . . .
O30 O 0.25811(11) 0.38692(8) -0.18066(6) 0.0425 1.0000 Uani . . . . . .
C31 C 0.33127(15) 0.13289(12) -0.30615(9) 0.0366 1.0000 Uani . . . . . .
C32 C 0.39630(16) 0.19078(12) -0.37751(9) 0.0425 1.0000 Uani . . . . . .
C33 C 0.07253(15) 0.15648(13) -0.05225(9) 0.0392 1.0000 Uani . . . . . .
C34 C 0.21393(14) 0.21459(12) 0.00825(8) 0.0364 1.0000 Uani . . . . . .
C35 C 0.28474(17) 0.33272(13) 0.02444(9) 0.0448 1.0000 Uani . . . . . .
C36 C 0.41293(18) 0.38655(14) 0.08066(10) 0.0507 1.0000 Uani . . . . . .
C37 C 0.47202(17) 0.32387(15) 0.12338(10) 0.0496 1.0000 Uani . . . . . .
C38 C 0.40282(17) 0.20704(15) 0.10906(10) 0.0510 1.0000 Uani . . . . . .
C39 C 0.27482(16) 0.15271(14) 0.05144(9) 0.0446 1.0000 Uani . . . . . .
C40 C -0.06385(14) 0.14355(13) -0.18777(9) 0.0399 1.0000 Uani . . . . . .
C41 C -0.16156(15) 0.20312(15) -0.14786(9) 0.0456 1.0000 Uani . . . . . .
C42 C -0.1198(2) 0.32086(17) -0.13193(12) 0.0632 1.0000 Uani . . . . . .
C43 C -0.2063(3) 0.3773(2) -0.09383(14) 0.0863 1.0000 Uani . . . . . .
C44 C -0.3364(3) 0.3174(3) -0.07158(13) 0.0933 1.0000 Uani . . . . . .
C45 C -0.29589(16) 0.14137(19) -0.12636(11) 0.0649 1.0000 Uani . . . . . .
C46 C 0.49525(16) 0.31459(13) -0.33967(10) 0.0475 1.0000 Uani . . . . . .
C49 C -0.22412(17) 0.18035(14) 0.57095(11) 0.0510 1.0000 Uani . . . . . .
C50 C -0.3838(2) 0.1997(3) -0.08797(13) 0.0893 1.0000 Uani . . . . . .
H21 H 0.1736 0.4393 0.4575 0.0513 1.0000 Uiso R . . . . .
H22 H 0.0292 0.3603 0.3873 0.0509 1.0000 Uiso R . . . . .
H31 H 0.1207 0.2890 0.5391 0.0453 1.0000 Uiso R . . . . .
H41 H -0.1438 0.1758 0.4140 0.0460 1.0000 Uiso R . . . . .
H51 H -0.2093 0.0332 0.4926 0.0516 1.0000 Uiso R . . . . .
H81 H 0.0277 0.4402 0.5783 0.0642 1.0000 Uiso R . . . . .
H82 H -0.1156 0.3712 0.5067 0.0632 1.0000 Uiso R . . . . .
H91 H -0.1825 0.3458 0.6417 0.0702 1.0000 Uiso R . . . . .
H92 H -0.0473 0.2960 0.6577 0.0695 1.0000 Uiso R . . . . .
H101 H 0.2681 0.4351 0.3149 0.0558 1.0000 Uiso R . . . . .
H102 H 0.2973 0.3190 0.2687 0.0560 1.0000 Uiso R . . . . .
H121 H 0.0384 0.1388 0.2172 0.0602 1.0000 Uiso R . . . . .
H131 H -0.1765 0.0837 0.1225 0.0727 1.0000 Uiso R . . . . .
H141 H -0.2586 0.2257 0.0801 0.0804 1.0000 Uiso R . . . . .
H151 H -0.1253 0.4204 0.1377 0.0888 1.0000 Uiso R . . . . .
H161 H 0.0924 0.4767 0.2366 0.0747 1.0000 Uiso R . . . . .
H171 H 0.3238 0.3092 0.4863 0.0527 1.0000 Uiso R . . . . .
H172 H 0.3987 0.4155 0.4379 0.0527 1.0000 Uiso R . . . . .
H191 H 0.6019 0.4068 0.3721 0.0613 1.0000 Uiso R . . . . .
H201 H 0.7428 0.3063 0.3054 0.0722 1.0000 Uiso R . . . . .
H211 H 0.6587 0.1039 0.2760 0.0702 1.0000 Uiso R . . . . .
H221 H 0.4331 0.0028 0.3168 0.0733 1.0000 Uiso R . . . . .
H231 H 0.2863 0.1050 0.3860 0.0630 1.0000 Uiso R . . . . .
H251 H 0.2637 0.1453 -0.1426 0.0488 1.0000 Uiso R . . . . .
H252 H 0.1255 0.0521 -0.2108 0.0479 1.0000 Uiso R . . . . .
H261 H 0.1603 0.1981 -0.2976 0.0403 1.0000 Uiso R . . . . .
H271 H 0.4204 0.3233 -0.1725 0.0450 1.0000 Uiso R . . . . .
H281 H 0.4895 0.4601 -0.2557 0.0528 1.0000 Uiso R . . . . .
H311 H 0.4147 0.1346 -0.2645 0.0540 1.0000 Uiso R . . . . .
H312 H 0.2659 0.0495 -0.3302 0.0536 1.0000 Uiso R . . . . .
H321 H 0.4550 0.1481 -0.4077 0.0585 1.0000 Uiso R . . . . .
H322 H 0.3123 0.1899 -0.4195 0.0575 1.0000 Uiso R . . . . .
H331 H -0.0038 0.1834 -0.0252 0.0599 1.0000 Uiso R . . . . .
H332 H 0.0435 0.0693 -0.0596 0.0587 1.0000 Uiso R . . . . .
H351 H 0.2438 0.3777 -0.0051 0.0634 1.0000 Uiso R . . . . .
H361 H 0.4617 0.4696 0.0904 0.0731 1.0000 Uiso R . . . . .
H371 H 0.5649 0.3628 0.1629 0.0704 1.0000 Uiso R . . . . .
H381 H 0.4442 0.1604 0.1380 0.0770 1.0000 Uiso R . . . . .
H391 H 0.2270 0.0695 0.0399 0.0672 1.0000 Uiso R . . . . .
H401 H -0.0518 0.1592 -0.2478 0.0558 1.0000 Uiso R . . . . .
H402 H -0.1086 0.0582 -0.1913 0.0553 1.0000 Uiso R . . . . .
H421 H -0.0269 0.3638 -0.1481 0.1053 1.0000 Uiso R . . . . .
H431 H -0.1765 0.4587 -0.0834 0.1568 1.0000 Uiso R . . . . .
H441 H -0.3971 0.3554 -0.0436 0.1565 1.0000 Uiso R . . . . .
H451 H -0.3267 0.0602 -0.1374 0.1047 1.0000 Uiso R . . . . .
H461 H 0.5305 0.3532 -0.3882 0.0639 1.0000 Uiso R . . . . .
H462 H 0.5784 0.3143 -0.2984 0.0629 1.0000 Uiso R . . . . .
H491 H -0.2696 0.1410 0.6149 0.0742 1.0000 Uiso R . . . . .
H492 H -0.3021 0.1841 0.5266 0.0739 1.0000 Uiso R . . . . .
H501 H -0.4723 0.1574 -0.0733 0.1324 1.0000 Uiso R . . . . .
H39 H -0.0341 0.0336 0.5738 0.0836 1.0000 Uiso R . . . . .
H46 H 0.0778 0.1515 0.3864 0.0748 1.0000 Uiso R . . . . .
H53 H 0.2452 0.4116 -0.3133 0.0892 1.0000 Uiso R . . . . .
H55 H 0.1882 0.3355 -0.1608 0.0763 1.0000 Uiso R . . . . .

loop_
_atom_site_aniso_label
_atom_site_aniso_U_11
_atom_site_aniso_U_22
_atom_site_aniso_U_33
_atom_site_aniso_U_23
_atom_site_aniso_U_13
_atom_site_aniso_U_12
N1 0.0330(6) 0.0335(6) 0.0320(6) 0.0103(5) 0.0070(5) 0.0135(5)
C2 0.0390(7) 0.0276(7) 0.0387(8) 0.0092(6) 0.0094(6) 0.0153(6)
C3 0.0339(7) 0.0275(7) 0.0330(7) 0.0084(5) 0.0060(5) 0.0137(6)
C4 0.0324(7) 0.0308(7) 0.0352(7) 0.0074(6) 0.0012(6) 0.0136(6)
C5 0.0366(7) 0.0334(7) 0.0387(8) 0.0098(6) 0.0000(6) 0.0050(6)
O6 0.0662(7) 0.0325(5) 0.0419(6) 0.0100(4) -0.0094(5) 0.0148(5)
O7 0.0464(6) 0.0283(5) 0.0486(6) 0.0051(4) 0.0096(5) 0.0156(4)
C8 0.0480(8) 0.0359(8) 0.0448(8) 0.0102(6) 0.0146(7) 0.0217(7)
C9 0.0526(9) 0.0472(9) 0.0501(9) 0.0133(7) 0.0229(7) 0.0241(8)
C10 0.0374(7) 0.0395(8) 0.0389(8) 0.0153(6) 0.0091(6) 0.0115(6)
C11 0.0370(7) 0.0404(8) 0.0319(7) 0.0140(6) 0.0099(6) 0.0143(6)
C12 0.0465(9) 0.0413(9) 0.0437(8) 0.0108(7) 0.0052(7) 0.0189(7)
C13 0.0520(9) 0.0506(9) 0.0421(9) 0.0051(7) 0.0026(7) 0.0160(8)
C14 0.0501(9) 0.0698(12) 0.0418(9) 0.0149(8) 0.0005(7) 0.0248(9)
C15 0.0655(11) 0.0622(11) 0.0594(11) 0.0260(9) -0.0001(9) 0.0317(9)
C16 0.0565(10) 0.0427(9) 0.0504(9) 0.0176(7) 0.0030(8) 0.0177(8)
C17 0.0362(7) 0.0377(8) 0.0371(8) 0.0062(6) 0.0018(6) 0.0125(6)
C18 0.0318(7) 0.0402(8) 0.0337(7) 0.0112(6) 0.0020(6) 0.0135(6)
C19 0.0337(7) 0.0429(8) 0.0485(9) 0.0164(7) 0.0028(6) 0.0114(7)
C20 0.0314(7) 0.0621(10) 0.0537(9) 0.0250(8) 0.0109(7) 0.0170(7)
C21 0.0450(8) 0.0586(10) 0.0463(9) 0.0181(7) 0.0105(7) 0.0301(8)
C22 0.0500(9) 0.0431(9) 0.0543(9) 0.0154(7) 0.0134(7) 0.0218(7)
C23 0.0380(8) 0.0431(9) 0.0505(9) 0.0167(7) 0.0131(7) 0.0155(7)
N24 0.0301(6) 0.0381(6) 0.0304(6) 0.0103(5) 0.0048(5) 0.0112(5)
C25 0.0356(7) 0.0306(7) 0.0342(7) 0.0084(6) 0.0060(6) 0.0123(6)
C26 0.0286(6) 0.0276(7) 0.0300(7) 0.0063(5) 0.0019(5) 0.0089(5)
C27 0.0322(7) 0.0316(7) 0.0309(7) 0.0029(5) 0.0027(5) 0.0085(6)
C28 0.0365(7) 0.0349(8) 0.0361(8) 0.0051(6) 0.0024(6) -0.0013(6)
O29 0.0570(6) 0.0426(6) 0.0428(6) 0.0155(5) 0.0042(5) 0.0116(5)
O30 0.0489(6) 0.0309(5) 0.0463(6) 0.0053(4) 0.0132(5) 0.0131(4)
C31 0.0390(7) 0.0378(8) 0.0345(7) 0.0056(6) 0.0056(6) 0.0167(6)
C32 0.0415(8) 0.0455(9) 0.0393(8) 0.0051(7) 0.0118(6) 0.0152(7)
C33 0.0366(7) 0.0493(9) 0.0346(7) 0.0171(6) 0.0088(6) 0.0141(7)
C34 0.0362(7) 0.0466(8) 0.0292(7) 0.0097(6) 0.0086(6) 0.0168(6)
C35 0.0554(9) 0.0453(9) 0.0351(8) 0.0040(7) 0.0006(7) 0.0231(8)
C36 0.0614(10) 0.0466(9) 0.0359(8) -0.0013(7) -0.0001(7) 0.0151(8)
C37 0.0425(8) 0.0640(11) 0.0353(8) 0.0030(7) 0.0005(7) 0.0152(8)
C38 0.0480(9) 0.0646(11) 0.0460(9) 0.0177(8) 0.0007(7) 0.0251(8)
C39 0.0433(8) 0.0494(9) 0.0422(8) 0.0171(7) 0.0051(7) 0.0143(7)
C40 0.0332(7) 0.0452(8) 0.0394(8) 0.0119(6) 0.0019(6) 0.0107(6)
C41 0.0371(8) 0.0726(11) 0.0359(8) 0.0210(7) 0.0062(6) 0.0255(8)
C42 0.0696(12) 0.0799(13) 0.0668(12) 0.0299(10) 0.0278(9) 0.0501(11)
C43 0.1076(17) 0.128(2) 0.0729(14) 0.0418(13) 0.0406(13) 0.0900(16)
C44 0.0979(18) 0.185(3) 0.0527(12) 0.0471(16) 0.0251(12) 0.107(2)
C45 0.0332(8) 0.1180(16) 0.0452(9) 0.0289(10) 0.0032(7) 0.0236(10)
C46 0.0377(8) 0.0522(9) 0.0436(9) 0.0082(7) 0.0112(7) 0.0049(7)
C49 0.0420(8) 0.0578(10) 0.0562(10) 0.0202(8) 0.0192(7) 0.0155(8)
C50 0.0405(10) 0.199(3) 0.0499(12) 0.0525(16) 0.0143(9) 0.0548(15)

loop_
_atom_type_symbol
_atom_type_scat_dispersion_real
_atom_type_scat_dispersion_imag
_atom_type_scat_Cromer_Mann_a1
_atom_type_scat_Cromer_Mann_b1
_atom_type_scat_Cromer_Mann_a2
_atom_type_scat_Cromer_Mann_b2
_atom_type_scat_Cromer_Mann_a3
_atom_type_scat_Cromer_Mann_b3
_atom_type_scat_Cromer_Mann_a4
_atom_type_scat_Cromer_Mann_b4
_atom_type_scat_Cromer_Mann_c
_atom_type_scat_source
C 0.0033 0.0016 2.3100 20.8439 1.0200 10.2075 1.5886 0.5687 0.8650 51.6512 0.2156 'International Tables Vol C 4.2.6.8 and 6.1.1.4'
H 0.0000 0.0000 0.4930 10.5109 0.3229 26.1257 0.1402 3.1424 0.0408 57.7998 0.0030 'International Tables Vol C 4.2.6.8 and 6.1.1.4'
N 0.0061 0.0033 12.2126 0.0057 3.1322 9.8933 2.0125 28.9975 1.1663 0.5826 -11.5290 'International Tables Vol C 4.2.6.8 and 6.1.1.4'
O 0.0106 0.0060 3.0485 13.2771 2.2868 5.7011 1.5463 0.3239 0.8670 32.9089 0.2508 'International Tables Vol C 4.2.6.8 and 6.1.1.4'

loop_
_geom_angle_atom_site_label_1
_geom_angle_site_symmetry_1
_geom_angle_atom_site_label_2
_geom_angle_site_symmetry_2
_geom_angle_atom_site_label_3
_geom_angle_site_symmetry_3
_geom_angle
_geom_angle_publ_flag
C2 . N1 . C10 . 109.88(10) yes
C2 . N1 . C17 . 109.55(10) yes
C10 . N1 . C17 . 109.43(10) yes
N1 . C2 . C3 . 114.44(10) yes
N1 . C2 . H21 . 109.109 no
C3 . C2 . H21 . 110.054 no
N1 . C2 . H22 . 107.449 no
C3 . C2 . H22 . 108.114 no
H21 . C2 . H22 . 107.409 no
C2 . C3 . C4 . 112.08(11) yes
C2 . C3 . C8 . 108.42(10) yes
C4 . C3 . C8 . 110.00(10) yes
C2 . C3 . H31 . 109.494 no
C4 . C3 . H31 . 108.250 no
C8 . C3 . H31 . 108.527 no
C3 . C4 . C5 . 111.88(11) yes
C3 . C4 . O7 . 111.44(10) yes
C5 . C4 . O7 . 108.77(10) yes
C3 . C4 . H41 . 109.340 no
C5 . C4 . H41 . 106.705 no
O7 . C4 . H41 . 108.540 no
C4 . C5 . O6 . 111.11(11) yes
C4 . C5 . C49 . 109.53(11) yes
O6 . C5 . C49 . 107.90(12) yes
C4 . C5 . H51 . 107.537 no
O6 . C5 . H51 . 110.301 no
C49 . C5 . H51 . 110.468 no
C5 . O6 . H39 . 108.926 no
C4 . O7 . H46 . 106.345 no
C3 . C8 . C9 . 112.07(11) yes
C3 . C8 . H81 . 110.332 no
C9 . C8 . H81 . 109.261 no
C3 . C8 . H82 . 108.600 no
C9 . C8 . H82 . 107.979 no
H81 . C8 . H82 . 108.503 no
C8 . C9 . C49 . 110.53(12) yes
C8 . C9 . H91 . 108.661 no
C49 . C9 . H91 . 109.183 no
C8 . C9 . H92 . 107.660 no
C49 . C9 . H92 . 108.454 no
H91 . C9 . H92 . 112.353 no
N1 . C10 . C11 . 113.07(11) yes
N1 . C10 . H101 . 108.377 no
C11 . C10 . H101 . 109.180 no
N1 . C10 . H102 . 107.304 no
C11 . C10 . H102 . 109.909 no
H101 . C10 . H102 . 108.911 no
C10 . C11 . C12 . 120.60(12) yes
C10 . C11 . C16 . 121.29(13) yes
C12 . C11 . C16 . 118.10(14) yes
C11 . C12 . C13 . 120.99(14) yes
C11 . C12 . H121 . 120.890 no
C13 . C12 . H121 . 118.120 no
C12 . C13 . C14 . 120.11(15) yes
C12 . C13 . H131 . 118.988 no
C14 . C13 . H131 . 120.898 no
C13 . C14 . C15 . 119.79(15) yes
C13 . C14 . H141 . 121.160 no
C15 . C14 . H141 . 119.044 no
C14 . C15 . C16 . 120.15(15) yes
C14 . C15 . H151 . 119.993 no
C16 . C15 . H151 . 119.848 no
C15 . C16 . C11 . 120.86(15) yes
C15 . C16 . H161 . 120.632 no
C11 . C16 . H161 . 118.509 no
N1 . C17 . C18 . 112.99(11) yes
N1 . C17 . H171 . 107.620 no
C18 . C17 . H171 . 109.007 no
N1 . C17 . H172 . 107.538 no
C18 . C17 . H172 . 109.907 no
H171 . C17 . H172 . 109.721 no
C17 . C18 . C19 . 120.57(12) yes
C17 . C18 . C23 . 121.14(12) yes
C19 . C18 . C23 . 118.29(12) yes
C18 . C19 . C20 . 120.59(14) yes
C18 . C19 . H191 . 118.419 no
C20 . C19 . H191 . 120.963 no
C19 . C20 . C21 . 120.45(13) yes
C19 . C20 . H201 . 118.183 no
C21 . C20 . H201 . 121.365 no
C20 . C21 . C22 . 119.60(13) yes
C20 . C21 . H211 . 119.727 no
C22 . C21 . H211 . 120.663 no
C21 . C22 . C23 . 120.32(14) yes
C21 . C22 . H221 . 118.168 no
C23 . C22 . H221 . 121.508 no
C18 . C23 . C22 . 120.73(13) yes
C18 . C23 . H231 . 117.807 no
C22 . C23 . H231 . 121.446 no
C25 . N24 . C33 . 110.56(10) yes
C25 . N24 . C40 . 109.76(10) yes
C33 . N24 . C40 . 109.75(10) yes
N24 . C25 . C26 . 114.13(10) yes
N24 . C25 . H251 . 106.791 no
C26 . C25 . H251 . 107.459 no
N24 . C25 . H252 . 109.805 no
C26 . C25 . H252 . 109.889 no
H251 . C25 . H252 . 108.561 no
C25 . C26 . C27 . 111.29(10) yes
C25 . C26 . C31 . 109.46(10) yes
C27 . C26 . C31 . 110.05(10) yes
C25 . C26 . H261 . 109.225 no
C27 . C26 . H261 . 107.042 no
C31 . C26 . H261 . 109.731 no
C26 . C27 . C28 . 112.93(11) yes
C26 . C27 . O30 . 111.23(10) yes
C28 . C27 . O30 . 106.54(11) yes
C26 . C27 . H271 . 108.523 no
C28 . C27 . H271 . 108.627 no
O30 . C27 . H271 . 108.899 no
C27 . C28 . O29 . 109.68(11) yes
C27 . C28 . C46 . 112.08(12) yes
O29 . C28 . C46 . 108.73(12) yes
C27 . C28 . H281 . 107.649 no
O29 . C28 . H281 . 108.853 no
C46 . C28 . H281 . 109.802 no
C28 . O29 . H53 . 107.291 no
C27 . O30 . H55 . 102.851 no
C26 . C31 . C32 . 110.75(11) yes
C26 . C31 . H311 . 108.421 no
C32 . C31 . H311 . 108.107 no
C26 . C31 . H312 . 109.639 no
C32 . C31 . H312 . 111.424 no
H311 . C31 . H312 . 108.407 no
C31 . C32 . C46 . 110.33(12) yes
C31 . C32 . H321 . 108.865 no
C46 . C32 . H321 . 109.317 no
C31 . C32 . H322 . 108.403 no
C46 . C32 . H322 . 109.095 no
H321 . C32 . H322 . 110.822 no
N24 . C33 . C34 . 112.71(11) yes
N24 . C33 . H331 . 107.692 no
C34 . C33 . H331 . 107.481 no
N24 . C33 . H332 . 109.696 no
C34 . C33 . H332 . 108.583 no
H331 . C33 . H332 . 110.670 no
C33 . C34 . C35 . 120.86(13) yes
C33 . C34 . C39 . 121.21(13) yes
C35 . C34 . C39 . 117.90(13) yes
C34 . C35 . C36 . 121.14(14) yes
C34 . C35 . H351 . 119.203 no
C36 . C35 . H351 . 119.653 no
C35 . C36 . C37 . 120.30(15) yes
C35 . C36 . H361 . 119.812 no
C37 . C36 . H361 . 119.887 no
C36 . C37 . C38 . 119.50(14) yes
C36 . C37 . H371 . 119.887 no
C38 . C37 . H371 . 120.592 no
C37 . C38 . C39 . 120.14(15) yes
C37 . C38 . H381 . 120.833 no
C39 . C38 . H381 . 119.008 no
C38 . C39 . C34 . 121.00(15) yes
C38 . C39 . H391 . 120.289 no
C34 . C39 . H391 . 118.698 no
N24 . C40 . C41 . 112.11(12) yes
N24 . C40 . H401 . 107.840 no
C41 . C40 . H401 . 108.230 no
N24 . C40 . H402 . 108.181 no
C41 . C40 . H402 . 110.161 no
H401 . C40 . H402 . 110.296 no
C40 . C41 . C42 . 120.91(13) yes
C40 . C41 . C45 . 121.02(16) yes
C42 . C41 . C45 . 118.07(16) yes
C41 . C42 . C43 . 121.85(19) yes
C41 . C42 . H421 . 118.049 no
C43 . C42 . H421 . 120.101 no
C42 . C43 . C44 . 120.2(2) yes
C42 . C43 . H431 . 121.014 no
C44 . C43 . H431 . 118.809 no
C43 . C44 . C50 . 120.0(2) yes
C43 . C44 . H441 . 121.370 no
C50 . C44 . H441 . 118.675 no
C41 . C45 . C50 . 119.7(2) yes
C41 . C45 . H451 . 119.120 no
C50 . C45 . H451 . 121.217 no
C32 . C46 . C28 . 112.17(11) yes
C32 . C46 . H461 . 109.073 no
C28 . C46 . H461 . 108.005 no
C32 . C46 . H462 . 108.344 no
C28 . C46 . H462 . 106.393 no
H461 . C46 . H462 . 112.892 no
C9 . C49 . C5 . 111.07(12) yes
C9 . C49 . H491 . 109.244 no
C5 . C49 . H491 . 107.826 no
C9 . C49 . H492 . 109.467 no
C5 . C49 . H492 . 108.333 no
H491 . C49 . H492 . 110.890 no
C45 . C50 . C44 . 120.3(2) yes
C45 . C50 . H501 . 118.558 no
C44 . C50 . H501 . 121.163 no

loop_
_geom_bond_atom_site_label_1
_geom_bond_site_symmetry_1
_geom_bond_atom_site_label_2
_geom_bond_site_symmetry_2
_geom_bond_distance
_geom_bond_publ_flag
N1 . C2 . 1.4800(15) yes
N1 . C10 . 1.4810(16) yes
N1 . C17 . 1.4812(17) yes
C2 . C3 . 1.5316(17) yes
C2 . H21 . 1.009 no
C2 . H22 . 1.030 no
C3 . C4 . 1.5263(18) yes
C3 . C8 . 1.5337(17) yes
C3 . H31 . 1.025 no
C4 . C5 . 1.5211(18) yes
C4 . O7 . 1.4346(15) yes
C4 . H41 . 1.031 no
C5 . O6 . 1.4255(16) yes
C5 . C49 . 1.519(2) yes
C5 . H51 . 1.016 no
O6 . H39 . 0.874 no
O7 . H46 . 0.887 no
C8 . C9 . 1.5252(19) yes
C8 . H81 . 1.005 no
C8 . H82 . 1.002 no
C9 . C49 . 1.524(2) yes
C9 . H91 . 1.009 no
C9 . H92 . 1.011 no
C10 . C11 . 1.5052(19) yes
C10 . H101 . 1.009 no
C10 . H102 . 1.015 no
C11 . C12 . 1.387(2) yes
C11 . C16 . 1.386(2) yes
C12 . C13 . 1.387(2) yes
C12 . H121 . 0.989 no
C13 . C14 . 1.375(2) yes
C13 . H131 . 0.992 no
C14 . C15 . 1.371(2) yes
C14 . H141 . 0.993 no
C15 . C16 . 1.391(2) yes
C15 . H151 . 0.992 no
C16 . H161 . 0.990 no
C17 . C18 . 1.5109(18) yes
C17 . H171 . 1.015 no
C17 . H172 . 1.012 no
C18 . C19 . 1.3917(19) yes
C18 . C23 . 1.3912(19) yes
C19 . C20 . 1.390(2) yes
C19 . H191 . 0.981 no
C20 . C21 . 1.374(2) yes
C20 . H201 . 0.968 no
C21 . C22 . 1.380(2) yes
C21 . H211 . 0.989 no
C22 . C23 . 1.387(2) yes
C22 . H221 . 0.988 no
C23 . H231 . 1.006 no
N24 . C25 . 1.4788(16) yes
N24 . C33 . 1.4788(16) yes
N24 . C40 . 1.4801(17) yes
C25 . C26 . 1.5288(17) yes
C25 . H251 . 1.000 no
C25 . H252 . 1.019 no
C26 . C27 . 1.5285(17) yes
C26 . C31 . 1.5302(17) yes
C26 . H261 . 1.023 no
C27 . C28 . 1.5224(18) yes
C27 . O30 . 1.4339(15) yes
C27 . H271 . 1.037 no
C28 . O29 . 1.4302(17) yes
C28 . C46 . 1.511(2) yes
C28 . H281 . 1.023 no
O29 . H53 . 0.873 no
O30 . H55 . 0.893 no
C31 . C32 . 1.5232(19) yes
C31 . H311 . 1.015 no
C31 . H312 . 1.022 no
C32 . C46 . 1.527(2) yes
C32 . H321 . 1.002 no
C32 . H322 . 1.026 no
C33 . C34 . 1.5112(19) yes
C33 . H331 . 1.009 no
C33 . H332 . 1.030 no
C34 . C35 . 1.393(2) yes
C34 . C39 . 1.387(2) yes
C35 . C36 . 1.382(2) yes
C35 . H351 . 0.972 no
C36 . C37 . 1.381(2) yes
C36 . H361 . 0.979 no
C37 . C38 . 1.378(2) yes
C37 . H371 . 0.991 no
C38 . C39 . 1.392(2) yes
C38 . H381 . 0.987 no
C39 . H391 . 0.979 no
C40 . C41 . 1.510(2) yes
C40 . H401 . 1.018 no
C40 . H402 . 1.014 no
C41 . C42 . 1.382(2) yes
C41 . C45 . 1.387(2) yes
C42 . C43 . 1.384(2) yes
C42 . H421 . 0.969 no
C43 . C44 . 1.353(3) yes
C43 . H431 . 0.955 no
C44 . C50 . 1.378(3) yes
C44 . H441 . 0.965 no
C45 . C50 . 1.412(3) yes
C45 . H451 . 0.952 no
C46 . H461 . 1.008 no
C46 . H462 . 1.018 no
C49 . H491 . 0.979 no
C49 . H492 . 1.029 no
C50 . H501 . 0.923 no

loop_
_geom_hbond_atom_site_label_D
_geom_hbond_site_symmetry_D
_geom_hbond_atom_site_label_H
_geom_hbond_site_symmetry_H
_geom_hbond_atom_site_label_A
_geom_hbond_site_symmetry_A
_geom_hbond_angle_DHA
_geom_hbond_distance_DH
_geom_hbond_distance_HA
_geom_hbond_publ_flag
O6 . H39 . O7 2_556 159.87(4) 0.874 1.9072(13) yes
O7 . H46 . N1 . 151.26(4) 0.887 1.9471(14) yes
O30 . H55 . N24 . 156.13(4) 0.893 1.9442(14) yes
